data_4122235
loop_
_publ_author_name
'Wang, Mei-Xiang'
'Yang, Hai-Bo'

_publ_section_title
;
 A General and High Yielding Fragment Coupling Synthesis of
 Heteroatom-Bridged Calixarenes and the Unprecedented Examples of
 Calixarene Cavity Fine-Tuned by Bridging Heteroatoms
;
_journal_issue 47
_journal_name_full 'Journal of the American Chemical Society'
_journal_page_first 15412
_journal_paper_doi 10.1021/ja0465092
_journal_volume 126
_journal_year 2004
_chemical_formula_sum 'C18 H11 Cl2 N7 O3.5'
_chemical_formula_weight 452.24
_chemical_name_systematic
; 

 ? 

;
_space_group_IT_number 14
_symmetry_cell_setting monoclinic
_symmetry_space_group_name_Hall '-P 2yn'
_symmetry_space_group_name_H-M 'P 1 21/n 1'
_atom_sites_solution_hydrogens geom
_atom_sites_solution_primary direct
_atom_sites_solution_secondary difmap
_audit_creation_method SHELXL-97
_cell_angle_alpha 90.00
_cell_angle_beta 99.06(3)
_cell_angle_gamma 90.00
_cell_formula_units_Z 8
_cell_length_a 12.508(3)
_cell_length_b 24.589(5)
_cell_length_c 13.770(3)
_cell_measurement_temperature 293(2)
_cell_volume 4182.3(16)
_computing_structure_refinement 'SHELXL-97 (Sheldrick, 1997)'
_computing_structure_solution 'SHELXS-97 (Sheldrick, 1990)'
_diffrn_ambient_temperature 293(2)
_diffrn_measured_fraction_theta_full 0.816
_diffrn_measured_fraction_theta_max 0.816
_diffrn_radiation_monochromator graphite
_diffrn_radiation_source 'rotating anode'
_diffrn_radiation_type MoK\a
_diffrn_radiation_wavelength 0.71073
_diffrn_reflns_av_R_equivalents 0.1926
_diffrn_reflns_av_sigmaI/netI 0.3731
_diffrn_reflns_limit_h_max 16
_diffrn_reflns_limit_h_min -14
_diffrn_reflns_limit_k_max 31
_diffrn_reflns_limit_k_min -31
_diffrn_reflns_limit_l_max 16
_diffrn_reflns_limit_l_min -17
_diffrn_reflns_number 12010
_diffrn_reflns_theta_full 27.48
_diffrn_reflns_theta_max 27.48
_diffrn_reflns_theta_min 2.23
_exptl_absorpt_coefficient_mu 0.348
_exptl_crystal_colour colourless
_exptl_crystal_density_diffrn 1.436
_exptl_crystal_density_method 'not measured'
_exptl_crystal_description block
_exptl_crystal_F_000 1840
_refine_diff_density_max 0.530
_refine_diff_density_min -0.390
_refine_diff_density_rms 0.092
_refine_ls_extinction_coef 0.0001(7)
_refine_ls_extinction_expression Fc^*^=kFc[1+0.001xFc^2^\l^3^/sin(2\q)]^-1/4^
_refine_ls_extinction_method SHELXL
_refine_ls_goodness_of_fit_ref 0.818
_refine_ls_hydrogen_treatment mixed
_refine_ls_matrix_type full
_refine_ls_number_parameters 551
_refine_ls_number_reflns 7815
_refine_ls_number_restraints 0
_refine_ls_restrained_S_all 0.818
_refine_ls_R_factor_all 0.3480
_refine_ls_R_factor_gt 0.1130
_refine_ls_shift/su_max 0.004
_refine_ls_shift/su_mean 0.001
_refine_ls_structure_factor_coef Fsqd
_refine_ls_weighting_details 'calc w=1/[\s^2^(Fo^2^)+(0.1392P)^2^+0.0000P] where P=(Fo^2^+2Fc^2^)/3'
_refine_ls_weighting_scheme calc
_refine_ls_wR_factor_gt 0.2518
_refine_ls_wR_factor_ref 0.3458
_reflns_number_gt 1673
_reflns_number_total 7815
_reflns_threshold_expression >2sigma(I)
_cod_data_source_file ja0465092si20040613_051020.cif
_cod_data_source_block sx149
_cod_depositor_comments
;
The following automatic conversions were performed:
'_atom_site_symetry_multiplicity' tag replaced with
'_atom_site_symmetry_multiplicity'.

Automatic conversion script
Id: cif_correct_tags 1440 2010-10-19 06:21:57Z saulius 
;
_cod_original_cell_volume 4182.4(15)
_cod_original_sg_symbol_H-M P2(1)/n
_cod_original_formula_sum 'C18 H11 Cl2 N7 O3.50'
_cod_database_code 4122235

loop_
_symmetry_equiv_pos_as_xyz
'x, y, z'
'-x+1/2, y+1/2, -z+1/2'
'-x, -y, -z'
'x-1/2, -y-1/2, z-1/2'

loop_
_atom_site_label
_atom_site_type_symbol
_atom_site_fract_x
_atom_site_fract_y
_atom_site_fract_z
_atom_site_U_iso_or_equiv
_atom_site_adp_type
_atom_site_occupancy
_atom_site_symmetry_multiplicity
_atom_site_calc_flag
_atom_site_refinement_flags
Cl1 Cl -1.1894(3) 0.28086(15) 0.2043(4) 0.1235(17) Uani 1 1 d .
Cl2 Cl -0.3557(2) 0.02837(17) 0.1578(2) 0.0914(12) Uani 1 1 d .
Cl3 Cl -0.3372(3) 0.17159(17) -0.0082(2) 0.0999(13) Uani 1 1 d .
Cl4 Cl -0.5655(3) 0.24091(15) -0.9153(2) 0.0963(13) Uani 1 1 d .
O1 O -0.9694(7) 0.2214(3) -0.0348(7) 0.094(3) Uani 1 1 d .
O2 O -0.6479(7) 0.1133(4) -0.0653(6) 0.092(3) Uani 1 1 d .
O3 O -0.7300(5) -0.0019(3) 0.1808(5) 0.067(2) Uani 1 1 d .
O4 O -0.5611(6) 0.1006(3) -0.3003(6) 0.074(2) Uani 1 1 d .
O5 O -0.6478(6) 0.1216(4) -0.6575(6) 0.086(3) Uani 1 1 d .
O6 O -0.2837(7) 0.1559(4) -0.6706(7) 0.104(3) Uani 1 1 d .
N1 N -1.0666(9) 0.2457(4) 0.0772(9) 0.094(4) Uani 1 1 d .
N2 N -1.0140(8) 0.1546(4) 0.0691(7) 0.062(3) Uani 1 1 d .
N3 N -1.1211(7) 0.1805(4) 0.1930(8) 0.072(3) Uani 1 1 d .
N4 N -0.7014(7) 0.0559(4) 0.0600(6) 0.060(3) Uani 1 1 d .
N5 N -0.5143(7) 0.0714(4) 0.0409(7) 0.065(3) Uani 1 1 d .
N6 N -0.5594(7) 0.0139(4) 0.1690(6) 0.068(3) Uani 1 1 d .
N7 N -1.0629(6) 0.0979(3) 0.1887(6) 0.053(2) Uani 1 1 d .
H7A H -1.0980 0.0936 0.2371 0.063 Uiso 1 1 calc R
N8 N -0.2670(7) 0.1538(4) -0.1781(7) 0.074(3) Uani 1 1 d .
N9 N -0.3806(7) 0.1153(4) -0.3177(6) 0.061(3) Uani 1 1 d .
N10 N -0.4553(7) 0.1358(4) -0.1712(7) 0.065(3) Uani 1 1 d .
N11 N -0.4649(8) 0.1374(4) -0.6560(7) 0.073(3) Uani 1 1 d .
N12 N -0.6051(8) 0.1759(4) -0.7751(8) 0.078(3) Uani 1 1 d .
N13 N -0.4171(8) 0.1939(4) -0.7872(7) 0.071(3) Uani 1 1 d .
N14 N -0.1993(7) 0.1366(4) -0.3143(6) 0.063(3) Uani 1 1 d .
H14A H -0.1411 0.1509 -0.2831 0.076 Uiso 1 1 calc R
C1 C -1.1182(10) 0.2295(6) 0.1567(10) 0.083(4) Uani 1 1 d .
C2 C -1.0167(9) 0.2043(6) 0.0410(10) 0.068(4) Uani 1 1 d .
C3 C -1.0632(9) 0.1459(5) 0.1500(9) 0.063(3) Uani 1 1 d .
C4 C -0.9141(10) 0.1839(5) -0.0859(11) 0.071(4) Uani 1 1 d .
C5 C -0.8126(10) 0.1648(5) -0.0430(10) 0.076(4) Uani 1 1 d .
H5B H -0.7817 0.1737 0.0209 0.091 Uiso 1 1 calc R
C6 C -0.7600(9) 0.1308(5) -0.1041(10) 0.072(4) Uani 1 1 d .
C7 C -0.8014(10) 0.1195(5) -0.2004(10) 0.079(4) Uani 1 1 d .
H7B H -0.7622 0.0986 -0.2388 0.095 Uiso 1 1 calc R
C8 C -0.9030(11) 0.1397(6) -0.2397(9) 0.077(4) Uani 1 1 d .
H8B H -0.9343 0.1304 -0.3033 0.093 Uiso 1 1 calc R
C9 C -0.9579(9) 0.1740(5) -0.1834(12) 0.080(4) Uani 1 1 d .
H9B H -1.0230 0.1900 -0.2109 0.096 Uiso 1 1 calc R
C10 C -0.6252(11) 0.0785(5) 0.0123(8) 0.067(3) Uani 1 1 d .
C11 C -0.4942(9) 0.0387(6) 0.1157(9) 0.069(4) Uani 1 1 d .
C12 C -0.6630(9) 0.0250(5) 0.1303(9) 0.067(3) Uani 1 1 d .
C13 C -0.8483(9) 0.0023(5) 0.1512(8) 0.057(3) Uani 1 1 d .
C14 C -0.8945(10) 0.0501(5) 0.1765(7) 0.065(3) Uani 1 1 d .
H14B H -0.8530 0.0792 0.2042 0.078 Uiso 1 1 calc R
C15 C -1.0093(10) 0.0522(5) 0.1576(8) 0.066(3) Uani 1 1 d .
C16 C -1.0635(9) 0.0059(6) 0.1185(9) 0.070(3) Uani 1 1 d .
H16A H -1.1387 0.0069 0.1073 0.084 Uiso 1 1 calc R
C17 C -1.0154(9) -0.0402(5) 0.0957(8) 0.061(3) Uani 1 1 d .
H17A H -1.0551 -0.0700 0.0682 0.074 Uiso 1 1 calc R
C18 C -0.9050(9) -0.0410(4) 0.1154(7) 0.055(3) Uani 1 1 d .
H18A H -0.8684 -0.0726 0.1034 0.066 Uiso 1 1 calc R
C19 C -0.3554(12) 0.1518(5) -0.1325(9) 0.076(4) Uani 1 1 d .
C20 C -0.2855(10) 0.1349(5) -0.2695(9) 0.069(3) Uani 1 1 d .
C21 C -0.4614(11) 0.1171(4) -0.2638(9) 0.062(3) Uani 1 1 d .
C22 C -0.5816(8) 0.0769(6) -0.3952(9) 0.055(3) Uani 1 1 d .
C23 C -0.5916(9) 0.1118(5) -0.4768(9) 0.064(3) Uani 1 1 d .
H23A H -0.5773 0.1488 -0.4692 0.077 Uiso 1 1 calc R
C24 C -0.6244(8) 0.0886(6) -0.5717(9) 0.068(4) Uani 1 1 d .
C25 C -0.6416(11) 0.0333(7) -0.5814(10) 0.086(4) Uani 1 1 d .
H25A H -0.6622 0.0174 -0.6427 0.104 Uiso 1 1 calc R
C26 C -0.6272(10) 0.0033(6) -0.4984(11) 0.087(4) Uani 1 1 d .
H26A H -0.6373 -0.0341 -0.5058 0.105 Uiso 1 1 calc R
C27 C -0.5977(10) 0.0234(6) -0.3994(10) 0.078(4) Uani 1 1 d .
H27A H -0.5906 0.0012 -0.3441 0.093 Uiso 1 1 calc R
C28 C -0.5693(10) 0.1448(5) -0.6979(9) 0.070(3) Uani 1 1 d .
C29 C -0.5250(13) 0.2005(5) -0.8168(9) 0.077(4) Uani 1 1 d .
C30 C -0.3916(9) 0.1626(5) -0.7041(8) 0.065(3) Uani 1 1 d .
C31 C -0.2371(9) 0.1265(5) -0.5837(8) 0.065(3) Uani 1 1 d .
C32 C -0.2538(8) 0.1442(5) -0.4888(9) 0.067(3) Uani 1 1 d .
H32A H -0.3009 0.1726 -0.4816 0.080 Uiso 1 1 calc R
C33 C -0.1970(10) 0.1173(5) -0.4063(10) 0.071(4) Uani 1 1 d .
C34 C -0.1358(10) 0.0754(6) -0.4164(11) 0.088(4) Uani 1 1 d .
H34A H -0.1031 0.0565 -0.3611 0.106 Uiso 1 1 calc R
C35 C -0.1188(11) 0.0583(7) -0.5120(13) 0.115(6) Uani 1 1 d .
H35A H -0.0731 0.0294 -0.5197 0.138 Uiso 1 1 calc R
C36 C -0.1724(11) 0.0862(6) -0.5933(10) 0.093(5) Uani 1 1 d .
H36A H -0.1617 0.0757 -0.6559 0.112 Uiso 1 1 calc R
O1W O -0.8519(10) 0.2060(7) -0.7183(19) 0.352(16) Uani 1 1 d .

loop_
_atom_site_aniso_label
_atom_site_aniso_U_11
_atom_site_aniso_U_22
_atom_site_aniso_U_33
_atom_site_aniso_U_23
_atom_site_aniso_U_13
_atom_site_aniso_U_12
Cl1 0.103(3) 0.079(3) 0.211(5) -0.026(3) 0.094(3) 0.006(2)
Cl2 0.0321(17) 0.152(3) 0.091(2) 0.006(2) 0.0117(15) 0.0093(19)
Cl3 0.077(3) 0.148(4) 0.077(2) -0.025(2) 0.0220(18) -0.022(2)
Cl4 0.094(3) 0.107(3) 0.084(2) 0.027(2) 0.0032(19) 0.006(2)
O1 0.083(7) 0.077(6) 0.138(8) 0.018(6) 0.066(6) 0.012(5)
O2 0.073(7) 0.111(8) 0.095(7) 0.005(6) 0.018(5) 0.001(5)
O3 0.031(4) 0.087(6) 0.082(5) 0.012(4) 0.006(4) 0.002(4)
O4 0.032(5) 0.109(7) 0.079(6) -0.015(5) 0.003(4) -0.015(4)
O5 0.044(5) 0.131(8) 0.078(6) 0.033(6) -0.002(4) -0.010(5)
O6 0.067(7) 0.145(9) 0.102(7) -0.001(6) 0.016(5) -0.014(6)
N1 0.067(8) 0.076(8) 0.150(11) -0.010(7) 0.052(7) -0.022(6)
N2 0.062(7) 0.044(6) 0.088(7) 0.001(5) 0.032(5) 0.001(5)
N3 0.052(6) 0.058(7) 0.114(8) -0.017(6) 0.034(6) 0.000(6)
N4 0.037(6) 0.095(7) 0.048(5) 0.005(5) 0.008(5) -0.002(5)
N5 0.016(5) 0.094(8) 0.084(7) 0.010(6) 0.009(5) 0.000(5)
N6 0.032(6) 0.116(8) 0.059(6) -0.001(6) 0.016(5) 0.006(6)
N7 0.048(6) 0.048(6) 0.075(6) 0.018(5) 0.049(5) 0.017(5)
N8 0.047(6) 0.108(9) 0.069(7) -0.003(6) 0.018(5) -0.003(6)
N9 0.041(6) 0.077(7) 0.065(6) 0.002(5) 0.010(5) -0.004(5)
N10 0.041(6) 0.097(8) 0.056(6) -0.001(6) 0.004(5) -0.003(5)
N11 0.049(7) 0.098(8) 0.069(7) 0.019(6) 0.006(5) 0.011(6)
N12 0.053(7) 0.089(8) 0.090(8) 0.019(7) 0.009(6) 0.012(6)
N13 0.056(7) 0.081(8) 0.074(7) 0.012(6) 0.007(5) -0.010(6)
N14 0.022(5) 0.116(8) 0.057(6) -0.023(5) 0.023(4) -0.014(5)
C1 0.062(9) 0.092(12) 0.097(11) -0.011(9) 0.023(7) 0.002(8)
C2 0.030(7) 0.066(9) 0.116(11) -0.007(8) 0.036(7) 0.007(6)
C3 0.042(7) 0.061(9) 0.088(9) -0.001(7) 0.018(6) 0.014(6)
C4 0.047(8) 0.073(9) 0.101(10) 0.027(8) 0.038(8) -0.009(7)
C5 0.042(8) 0.091(10) 0.102(10) -0.006(8) 0.032(7) 0.016(7)
C6 0.026(7) 0.086(10) 0.101(11) 0.012(8) 0.005(7) 0.003(6)
C7 0.048(9) 0.093(10) 0.098(10) 0.011(8) 0.021(7) -0.011(7)
C8 0.059(9) 0.094(10) 0.076(9) 0.003(8) 0.005(7) -0.016(8)
C9 0.035(7) 0.089(10) 0.117(12) 0.039(9) 0.010(8) 0.013(7)
C10 0.080(10) 0.067(8) 0.058(8) 0.002(6) 0.027(7) -0.003(7)
C11 0.030(7) 0.108(11) 0.071(8) -0.020(8) 0.012(6) 0.001(7)
C12 0.029(7) 0.105(10) 0.068(8) 0.016(8) 0.008(6) 0.006(7)
C13 0.051(8) 0.065(8) 0.061(7) 0.003(6) 0.028(6) 0.000(7)
C14 0.064(9) 0.073(9) 0.055(7) -0.003(6) 0.006(6) -0.005(7)
C15 0.060(9) 0.073(9) 0.071(8) 0.009(7) 0.030(6) 0.018(7)
C16 0.035(7) 0.083(10) 0.096(9) 0.014(8) 0.027(7) 0.004(7)
C17 0.051(8) 0.071(9) 0.066(7) -0.008(6) 0.018(6) -0.013(7)
C18 0.066(9) 0.047(7) 0.053(6) 0.000(6) 0.016(6) -0.025(6)
C19 0.077(10) 0.080(10) 0.069(8) -0.006(7) 0.002(8) 0.003(8)
C20 0.060(9) 0.072(9) 0.069(9) -0.003(7) -0.012(7) 0.004(7)
C21 0.073(10) 0.052(8) 0.062(8) -0.008(6) 0.013(7) -0.006(6)
C22 0.022(6) 0.074(9) 0.068(8) 0.000(7) 0.001(5) 0.005(6)
C23 0.051(7) 0.078(9) 0.072(8) -0.016(8) 0.033(6) -0.010(6)
C24 0.037(7) 0.105(12) 0.064(9) 0.019(8) 0.012(6) 0.006(7)
C25 0.101(12) 0.093(12) 0.067(9) -0.012(9) 0.021(8) -0.025(9)
C26 0.075(10) 0.085(10) 0.110(12) 0.000(10) 0.043(9) -0.020(8)
C27 0.073(9) 0.072(10) 0.092(11) -0.015(8) 0.027(7) 0.014(8)
C28 0.057(9) 0.086(10) 0.062(8) 0.012(7) -0.006(7) 0.005(7)
C29 0.086(11) 0.081(10) 0.064(8) 0.005(7) 0.013(7) -0.011(8)
C30 0.045(8) 0.095(10) 0.059(8) 0.001(7) 0.023(6) 0.012(7)
C31 0.043(7) 0.105(11) 0.047(7) 0.006(7) 0.010(6) 0.010(7)
C32 0.020(6) 0.073(8) 0.112(10) -0.013(8) 0.026(7) -0.020(6)
C33 0.041(7) 0.079(10) 0.090(10) 0.013(8) 0.002(7) 0.009(7)
C34 0.052(8) 0.102(11) 0.113(12) 0.031(9) 0.020(8) 0.024(8)
C35 0.072(11) 0.139(15) 0.140(14) -0.017(12) 0.034(10) 0.055(10)
C36 0.078(10) 0.120(12) 0.090(10) 0.025(9) 0.040(8) 0.054(9)
O1W 0.068(9) 0.203(16) 0.72(4) -0.17(2) -0.143(16) 0.059(10)

loop_
_atom_type_symbol
_atom_type_description
_atom_type_scat_dispersion_real
_atom_type_scat_dispersion_imag
_atom_type_scat_source
C C 0.0033 0.0016 'International Tables Vol C Tables 4.2.6.8 and 6.1.1.4'
H H 0.0000 0.0000 'International Tables Vol C Tables 4.2.6.8 and 6.1.1.4'
N N 0.0061 0.0033 'International Tables Vol C Tables 4.2.6.8 and 6.1.1.4'
O O 0.0106 0.0060 'International Tables Vol C Tables 4.2.6.8 and 6.1.1.4'
Cl Cl 0.1484 0.1585 'International Tables Vol C Tables 4.2.6.8 and 6.1.1.4'

loop_
_geom_angle_atom_site_label_1
_geom_angle_atom_site_label_2
_geom_angle_atom_site_label_3
_geom_angle
C2 O1 C4 119.6(10)
C10 O2 C6 122.2(10)
C12 O3 C13 120.1(8)
C21 O4 C22 119.7(9)
C28 O5 C24 121.5(9)
C30 O6 C31 126.2(10)
C2 N1 C1 112.0(12)
C2 N2 C3 113.6(10)
C1 N3 C3 112.0(11)
C12 N4 C10 113.8(10)
C11 N5 C10 111.2(10)
C11 N6 C12 108.9(10)
C3 N7 C15 124.9(9)
C3 N7 H7A 117.6
C15 N7 H7A 117.6
C20 N8 C19 113.2(11)
C21 N9 C20 113.3(10)
C19 N10 C21 112.8(10)
C28 N11 C30 114.1(10)
C28 N12 C29 114.4(11)
C29 N13 C30 113.9(10)
C20 N14 C33 124.1(10)
C20 N14 H14A 117.9
C33 N14 H14A 117.9
N3 C1 N1 126.8(12)
N3 C1 Cl1 118.7(11)
N1 C1 Cl1 114.4(11)
N2 C2 N1 127.4(12)
N2 C2 O1 122.6(11)
N1 C2 O1 110.0(12)
N7 C3 N3 111.8(11)
N7 C3 N2 120.3(10)
N3 C3 N2 127.8(11)
C9 C4 C5 123.0(12)
C9 C4 O1 116.7(12)
C5 C4 O1 119.7(13)
C4 C5 C6 115.1(12)
C4 C5 H5B 122.5
C6 C5 H5B 122.5
C7 C6 C5 123.5(12)
C7 C6 O2 118.7(12)
C5 C6 O2 117.2(11)
C6 C7 C8 119.0(13)
C6 C7 H7B 120.5
C8 C7 H7B 120.5
C7 C8 C9 119.9(12)
C7 C8 H8B 120.1
C9 C8 H8B 120.1
C4 C9 C8 119.3(12)
C4 C9 H9B 120.4
C8 C9 H9B 120.4
N4 C10 O2 124.0(12)
N4 C10 N5 123.8(11)
O2 C10 N5 112.1(11)
N5 C11 N6 131.6(11)
N5 C11 Cl2 114.1(9)
N6 C11 Cl2 114.2(10)
N4 C12 O3 120.0(10)
N4 C12 N6 130.6(11)
O3 C12 N6 109.5(11)
C18 C13 C14 123.7(11)
C18 C13 O3 120.0(10)
C14 C13 O3 115.6(10)
C13 C14 C15 116.0(11)
C13 C14 H14B 122.0
C15 C14 H14B 122.0
C16 C15 N7 123.0(11)
C16 C15 C14 117.3(11)
N7 C15 C14 119.3(12)
C17 C16 C15 125.0(11)
C17 C16 H16A 117.5
C15 C16 H16A 117.5
C16 C17 C18 116.1(11)
C16 C17 H17A 121.9
C18 C17 H17A 121.9
C13 C18 C17 121.8(11)
C13 C18 H18A 119.1
C17 C18 H18A 119.1
N10 C19 N8 127.2(11)
N10 C19 Cl3 116.0(10)
N8 C19 Cl3 116.8(10)
N14 C20 N8 113.3(11)
N14 C20 N9 120.0(11)
N8 C20 N9 126.7(12)
O4 C21 N10 111.8(11)
O4 C21 N9 121.4(10)
N10 C21 N9 126.8(11)
C27 C22 C23 125.2(12)
C27 C22 O4 116.7(11)
C23 C22 O4 117.9(11)
C22 C23 C24 117.7(11)
C22 C23 H23A 121.1
C24 C23 H23A 121.1
C25 C24 O5 118.2(12)
C25 C24 C23 120.1(12)
O5 C24 C23 121.6(13)
C26 C25 C24 117.4(13)
C26 C25 H25A 121.3
C24 C25 H25A 121.3
C25 C26 C27 126.4(14)
C25 C26 H26A 116.8
C27 C26 H26A 116.8
C22 C27 C26 113.2(13)
C22 C27 H27A 123.4
C26 C27 H27A 123.4
N12 C28 O5 113.8(11)
N12 C28 N11 126.9(12)
O5 C28 N11 119.3(11)
N13 C29 N12 125.4(11)
N13 C29 Cl4 117.9(10)
N12 C29 Cl4 116.7(11)
N11 C30 O6 119.1(11)
N11 C30 N13 125.0(11)
O6 C30 N13 115.8(11)
C36 C31 C32 120.7(12)
C36 C31 O6 118.4(11)
C32 C31 O6 120.7(12)
C33 C32 C31 118.0(11)
C33 C32 H32A 121.0
C31 C32 H32A 121.0
C34 C33 N14 118.4(13)
C34 C33 C32 121.1(13)
N14 C33 C32 120.4(12)
C33 C34 C35 120.3(14)
C33 C34 H34A 119.9
C35 C34 H34A 119.9
C36 C35 C34 118.3(13)
C36 C35 H35A 120.8
C34 C35 H35A 120.8
C31 C36 C35 121.5(13)
C31 C36 H36A 119.2
C35 C36 H36A 119.2

loop_
_geom_bond_atom_site_label_1
_geom_bond_atom_site_label_2
_geom_bond_distance
Cl1 C1 1.732(13)
Cl2 C11 1.757(11)
Cl3 C19 1.760(12)
Cl4 C29 1.694(13)
O1 C2 1.346(13)
O1 C4 1.405(14)
O2 C10 1.364(13)
O2 C6 1.483(13)
O3 C12 1.346(12)
O3 C13 1.475(12)
O4 C21 1.333(13)
O4 C22 1.417(12)
O5 C28 1.331(13)
O5 C24 1.425(13)
O6 C30 1.365(13)
O6 C31 1.441(13)
N1 C2 1.331(14)
N1 C1 1.412(15)
N2 C2 1.282(13)
N2 C3 1.372(13)
N3 C1 1.307(15)
N3 C3 1.317(13)
N4 C12 1.265(13)
N4 C10 1.358(13)
N5 C11 1.299(14)
N5 C10 1.392(14)
N6 C11 1.327(14)
N6 C12 1.350(13)
N7 C3 1.295(13)
N7 C15 1.409(13)
N7 H7A 0.8600
N8 C20 1.327(13)
N8 C19 1.356(14)
N9 C21 1.346(13)
N9 C20 1.356(13)
N10 C19 1.339(14)
N10 C21 1.346(12)
N11 C28 1.355(14)
N11 C30 1.362(14)
N12 C28 1.328(13)
N12 C29 1.371(15)
N13 C29 1.357(15)
N13 C30 1.375(13)
N14 C20 1.324(14)
N14 C33 1.358(14)
N14 H14A 0.8600
C4 C9 1.389(16)
C4 C5 1.395(16)
C5 C6 1.420(15)
C5 H5B 0.9300
C6 C7 1.374(15)
C7 C8 1.392(17)
C7 H7B 0.9300
C8 C9 1.398(17)
C8 H8B 0.9300
C9 H9B 0.9300
C13 C18 1.329(13)
C13 C14 1.379(14)
C14 C15 1.419(15)
C14 H14B 0.9300
C15 C16 1.389(16)
C16 C17 1.344(15)
C16 H16A 0.9300
C17 C18 1.365(14)
C17 H17A 0.9300
C18 H18A 0.9300
C22 C27 1.331(15)
C22 C23 1.404(14)
C23 C24 1.426(15)
C23 H23A 0.9300
C24 C25 1.380(17)
C25 C26 1.348(16)
C25 H25A 0.9300
C26 C27 1.443(16)
C26 H26A 0.9300
C27 H27A 0.9300
C31 C36 1.300(15)
C31 C32 1.423(14)
C32 C33 1.407(15)
C32 H32A 0.9300
C33 C34 1.304(16)
C34 C35 1.429(17)
C34 H34A 0.9300
C35 C36 1.391(18)
C35 H35A 0.9300
C36 H36A 0.9300
